data_2101901
loop_
_publ_author_name
'F\'abry, J.'
'Petr\'icek, V.'
'Vanek, P.'
'C\'isarov\'a, I.'

_publ_section_title
;
 Phase Transition in K~3~Na(MoO~4~)~2~ and Determination of the Twinned
 Structures of K~3~Na(MoO~4~)~2~ and K~2.5~Na~1.5~(MoO~4~)~2~ at Room
 Temperature
;
_journal_issue 4
_journal_name_full 'Acta Crystallographica Section B'
_journal_page_first 596
_journal_page_last 603
_journal_paper_doi 10.1107/S0108768197002164
_journal_volume 53
_journal_year 1997
_chemical_formula_moiety 'K3 Na (Mo O4)2'
_chemical_formula_structural 'K3 Na (Mo O4)2'
_chemical_formula_sum 'K3 Mo2 Na O8'
_chemical_formula_weight 458.156
_space_group_IT_number 15
_symmetry_cell_setting monoclinic
_symmetry_space_group_name_Hall '-C 2yc'
_symmetry_space_group_name_H-M 'C 1 2/c 1'
_cell_angle_alpha 90.00
_cell_angle_beta 90.00(2)
_cell_angle_gamma 90.00
_cell_formula_units_Z 4
_cell_length_a 10.4455(14)
_cell_length_b 6.0307(8)
_cell_length_c 15.240(4)
_cell_measurement_reflns_used 25
_cell_measurement_temperature 290(2)
_cell_measurement_theta_max 16
_cell_measurement_theta_min 14
_cell_volume 960.0(3)
_computing_cell_refinement 'Enraf-Nonius Software'
_computing_data_collection 'Enraf-Nonius Software'
_computing_data_reduction 'ZPRAC (Fabry, 1993)'
_computing_molecular_graphics 'PICTUR (Dusek, 1993) & ORTEP-III (Burnett and Johnson, 1996)'
_computing_structure_refinement 'SDS (Petricek,1995)'
_diffrn_measurement_device 'Enraf-Nonius CAD-4-MACHIII-PC'
_diffrn_measurement_method \w--2\q
_diffrn_radiation_type 'Mo K\a'
_diffrn_radiation_wavelength 0.71073
_diffrn_reflns_av_R_equivalents 0.0061
_diffrn_reflns_limit_h_max 12
_diffrn_reflns_limit_h_min -12
_diffrn_reflns_limit_k_max 7
_diffrn_reflns_limit_k_min -7
_diffrn_reflns_limit_l_max 18
_diffrn_reflns_limit_l_min -19
_diffrn_reflns_number 4041
_diffrn_reflns_theta_max 27
_diffrn_standards_decay_% 4
_diffrn_standards_interval_time 3600
_diffrn_standards_number 3
_exptl_absorpt_coefficient_mu 3.969
_exptl_absorpt_correction_T_max 0.811
_exptl_absorpt_correction_T_min 0.667
_exptl_absorpt_correction_type ' analytical from crystal shape (Templeton & Templeton, 1978)'
_exptl_absorpt_process_details 'Templeton & Templeton, 1978, analytical'
_exptl_crystal_colour colourless
_exptl_crystal_density_diffrn 3.169
_exptl_crystal_density_meas ?
_exptl_crystal_description plate
_exptl_crystal_F_000 864
_exptl_crystal_size_max 0.30
_exptl_crystal_size_mid 0.24
_exptl_crystal_size_min 0.11
_refine_diff_density_max 2.76
_refine_diff_density_min -1.10
_refine_ls_extinction_coef 0.0000040(9)
_refine_ls_extinction_method 'Becker & Coppens, 1974, Lorentzian isotropic'
_refine_ls_goodness_of_fit_all 1.16
_refine_ls_goodness_of_fit_obs 1.16
_refine_ls_matrix_type fullcycle
_refine_ls_number_constraints 1
_refine_ls_number_parameters 72
_refine_ls_number_reflns 2076
_refine_ls_R_factor_obs 0.0291
_refine_ls_shift/esd_max 0.01
_refine_ls_structure_factor_coef F
_refine_ls_weighting_details 'w = 1/[\s^2^(F~o~)+0.0009(F~o~)^2^]'
_refine_ls_weighting_scheme calc
_refine_ls_wR_factor_obs 0.0362
_reflns_number_observed 2056
_reflns_number_total 2076
_reflns_observed_criterion F>3\s(F)
_cod_data_source_file sh0083.cif
_cod_data_source_block K3
_cod_depositor_comments
;
The following automatic conversions were performed:

'_refine_ls_weighting_scheme' value 'w =
1/[\s^2^(F~o~)+0.0009(F~o~)^2^]' was changed to 'calc'. New tag
'_refine_ls_weighting_details' was created. The value of the new tag
was set to 'w = 1/[\s^2^(F~o~)+0.0009(F~o~)^2^]'.

Automatic conversion script
Id: cif_fix_values 3143 2015-03-26 13:38:13Z robertas 
;
_cod_original_cell_volume 960.02
_cod_original_sg_symbol_Hall -C2yc
_cod_original_formula_sum 'K3 Na1 Mo2 O8'
_cod_database_code 2101901

loop_
_symmetry_equiv_pos_as_xyz
'x, y, z'
'-x, -y, -z'
'-x, y, -z+1/2'
'x, -y, z+1/2'
'x+1/2, y+1/2, z'
'-x+1/2, -y+1/2, -z'
'-x+1/2, y+1/2, -z+1/2'
'x+1/2, -y+1/2, z+1/2'

loop_
_atom_site_aniso_label
_atom_site_aniso_U_11
_atom_site_aniso_U_22
_atom_site_aniso_U_33
_atom_site_aniso_U_12
_atom_site_aniso_U_13
_atom_site_aniso_U_23
_atom_site_aniso_type_symbol
K(1) 0.0220(8) 0.0226(6) 0.0225(4) 0.0003(4) -0.0018(5) 0.0023(2) K
K(2) 0.0320(10) 0.0210(6) 0.0273(5) 0.0000 0.0034(7) 0.0000 K
Na 0.009(2) 0.015(2) 0.0180(10) -0.0012(7) -0.0030(10) 0.0013(4) Na
Mo 0.0098(3) 0.0094(2) 0.0148(2) -0.00070(10) -0.0015(2) 0.00046(7) Mo
O(1) 0.059(4) 0.036(2) 0.0220(10) -0.001(3) -0.003(2) -0.008(2) O
O(2) 0.024(2) 0.020(2) 0.0400(10) 0.0090(10) -0.003(2) 0.0080(10) O
O(3) 0.026(3) 0.015(2) 0.041(2) -0.0070(10) -0.0070(10) -0.0010(10) O
O(4) 0.017(2) 0.036(2) 0.043(2) 0.000(2) 0.008(2) 0.004(2) O

loop_
_atom_site_label
_atom_site_fract_x
_atom_site_fract_y
_atom_site_fract_z
_atom_site_U_iso_or_equiv
_atom_site_thermal_displace_type
_atom_site_type_symbol
K(1) 0.1711(2) 0.47780(10) 0.41526(7) 0.0224(3) Uani K
K(2) 0.0000 0.9474(3) 0.25000 0.0268(5) Uani K
Na 0.0000 0.0000 0.0000 0.0138(9) Uani Na
Mo 0.16278(5) 0.48090(5) 0.13946(2) 0.01140(10) Uani Mo
O(1) 0.1724(6) 0.5498(6) 0.2502(2) 0.0390(10) Uani O
O(2) 0.0822(3) 0.6954(5) 0.0837(2) 0.0280(10) Uani O
O(3) 0.0806(3) 0.2317(5) 0.1195(2) 0.0270(10) Uani O
O(4) 0.3158(4) 0.4606(6) 0.0910(3) 0.0320(10) Uani O

loop_
_atom_type_symbol
_atom_type_scat_dispersion_real
_atom_type_scat_dispersion_imag
_atom_type_scat_source
K 0.179 0.250 International_Tables_vol_IV_Table_2.2A_and_2.3.1
Na 0.030 0.025 International_Tables_vol_IV_Table_2.2A_and_2.3.1
Mo -1.825 0.688 International_Tables_vol_IV_Table_2.2A_and_2.3.1
O 0.008 0.006 International_Tables_vol_IV_Table_2.2A_and_2.3.1

loop_
_geom_angle_atom_site_label_1
_geom_angle_atom_site_label_2
_geom_angle_atom_site_label_3
_geom_angle_site_symmetry_1
_geom_angle_site_symmetry_2
_geom_angle_site_symmetry_3
_geom_angle
_geom_angle_publ_flag
O(1) Mo O(2) 1_555 1_555 1_555 108.7(2) no
O(1) Mo O(3) 1_555 1_555 1_555 113.6(2) no
O(1) Mo O(4) 1_555 1_555 1_555 111.7(3) no
O(2) Mo O(3) 1_555 1_555 1_555 108.2(2) no
O(2) Mo O(4) 1_555 1_555 1_555 106.4(2) no
O(3) Mo O(4) 1_555 1_555 1_555 108.1(2) no

loop_
_geom_bond_atom_site_label_1
_geom_bond_atom_site_label_2
_geom_bond_site_symmetry_1
_geom_bond_site_symmetry_2
_geom_bond_distance
_geom_bond_publ_flag
K(1) O(1) 1_555 1_555 2.553(4) yes
K(1) O(1) 1_555 7_545 3.961(4) yes
K(1) O(2) 1_555 3_555 2.954(4) yes
K(1) O(2) 1_555 7_545 3.089(4) yes
K(1) O(2) 1_555 4_565 2.923(3) yes
K(1) O(3) 1_555 3_555 3.066(4) yes
K(1) O(3) 1_555 7_555 3.058(4) yes
K(1) O(3) 1_555 4_565 3.695(3) yes
K(1) O(4) 1_555 7_545 3.124(4) yes
K(1) O(4) 1_555 7_555 2.916(4) yes
K(1) O(4) 1_555 4_565 3.098(5) yes
K(2) O(1) 1_555 1_555 2.999(5) yes
K(2) O(1) 1_555 1_565 4.055(5) yes
K(2) O(1) 1_555 5_455 3.477(7) yes
K(2) O(1) 1_555 3_555 2.999(5) yes
K(2) O(1) 1_555 3_565 4.055(5) yes
K(2) O(1) 1_555 7_555 3.477(7) yes
K(2) O(2) 1_555 1_555 3.078(3) yes
K(2) O(2) 1_555 3_555 3.078(3) yes
K(2) O(3) 1_555 1_565 2.757(3) yes
K(2) O(3) 1_555 3_565 2.757(3) yes
K(2) O(4) 1_555 5_455 3.095(5) yes
K(2) O(4) 1_555 7_555 3.095(5) yes
Na O(2) 1_555 1_545 2.396(3) yes
Na O(2) 1_555 2_565 2.396(3) yes
Na O(3) 1_555 1_555 2.446(3) yes
Na O(3) 1_555 2_555 2.446(3) yes
Na O(4) 1_555 5_445 2.384(5) yes
Na O(4) 1_555 6_555 2.384(5) yes
Mo O(1) 1_555 1_555 1.741(4) yes
Mo O(2) 1_555 1_555 1.762(3) yes
Mo O(3) 1_555 1_555 1.757(3) yes
Mo O(4) 1_555 1_555 1.765(4) yes
